data_4114386
loop_
_publ_author_name
'Venu R. Vangala'
'Balakrishna R. Bhogala'
'Archan Dey'
'Gautam R. Desiraju'
'Charlotte K. Broder'
'Philip S. Smith'
'Raju Mondal'
'Judith A. K. Howard'
'Chick C. Wilson'

_publ_contact_author_address
;
School of Chemistry
University of Hyderabad
Hyderabad 500 046
India
;
_publ_contact_author_email desiraju@uohyd.ernet.in
_publ_contact_author_fax '91 40 3010567'
_publ_contact_author_name 'Professor Gautam R. Desiraju'
_publ_contact_author_phone '91 40 3010567'
_publ_section_title
;
 Correspondence between Molecular Functionality and Crystal Structures.
 Supramolecular Chemistry of a Family of Homologated Aminophenols
;
_journal_name_full 'Journal of the American Chemical Society'
_journal_page_first 14495
_journal_page_last 14509
_journal_paper_doi 10.1021/ja037227p
_journal_volume 125
_journal_year 2003
_chemical_formula_sum 'C13 H13 N O'
_chemical_formula_weight 199.25
_chemical_melting_point 421
_chemical_name_systematic 4-(4-aminobenzyl)phenol
_space_group_IT_number 14
_symmetry_cell_setting monoclinic
_symmetry_space_group_name_Hall '-P 2yn'
_symmetry_space_group_name_H-M 'P 1 21/n 1'
_atom_sites_solution_hydrogens difmap
_atom_sites_solution_primary direct
_atom_sites_solution_secondary difmap
_audit_creation_method SHELXL-97
_cell_angle_alpha 90.00
_cell_angle_beta 101.25(3)
_cell_angle_gamma 90.00
_cell_formula_units_Z 4
_cell_length_a 5.9180(12)
_cell_length_b 19.213(4)
_cell_length_c 9.6510(19)
_cell_measurement_reflns_used 25
_cell_measurement_temperature 12(1)
_cell_volume 1076.3(4)
_computing_molecular_graphics 'SHELXTL-98 (Bruker, 1998)'
_computing_publication_material 'SHELXTL-98 (Bruker, 1998)'
_computing_structure_refinement 'SHELXL-97 (Sheldrick, 1997)'
_computing_structure_solution 'SHELXS-97 (Sheldrick, 1990)'
_diffrn_ambient_temperature 12(2)
_diffrn_measured_fraction_theta_full 0.057
_diffrn_measured_fraction_theta_max 0.057
_diffrn_measurement_device_type SXD
_diffrn_measurement_method 'time-of-flight LAUE diffraction'
_diffrn_radiation_monochromator none
_diffrn_radiation_probe neutron
_diffrn_radiation_source 'ISIS spallation source'
_diffrn_radiation_type neutron
_diffrn_radiation_wavelength 0.5-5.0
_diffrn_reflns_av_R_equivalents 0.064
_diffrn_reflns_av_sigmaI/netI 0.0447
_diffrn_reflns_limit_h_max 17
_diffrn_reflns_limit_h_min 0
_diffrn_reflns_limit_k_max 51
_diffrn_reflns_limit_k_min 0
_diffrn_reflns_limit_l_max 24
_diffrn_reflns_limit_l_min -29
_diffrn_reflns_number 6172
_diffrn_reflns_theta_full 24.72
_diffrn_reflns_theta_max 24.72
_diffrn_reflns_theta_min 1.56
_diffrn_standards_decay_% 0
_exptl_absorpt_coefficient_mu '1.870, at 1 Angstrom'
_exptl_absorpt_correction_T_max 0.82
_exptl_absorpt_correction_T_min 0.62
_exptl_absorpt_correction_type empirical
_exptl_absorpt_process_details
;
The linear absorption coefficient is wavelength dependent
 and it is calculated as: 
          mu = 0.96 + 0.91 * lambda  [cm^-1]
;
_exptl_crystal_colour colourless
_exptl_crystal_density_diffrn 1.230
_exptl_crystal_description 'irregular prisms'
_exptl_crystal_F_000 21.27
_exptl_crystal_size_max 1.5
_exptl_crystal_size_mid 1.5
_exptl_crystal_size_min 1.3
_refine_diff_density_max 3.387
_refine_diff_density_min -2.930
_refine_diff_density_rms 0.650
_refine_ls_extinction_coef 0.044
_refine_ls_extinction_method 'Becker-Coppens Lorentzian model'
_refine_ls_goodness_of_fit_ref 1.081
_refine_ls_hydrogen_treatment refall
_refine_ls_matrix_type full
_refine_ls_number_parameters 253
_refine_ls_number_reflns 2403
_refine_ls_number_restraints 0
_refine_ls_restrained_S_all 1.081
_refine_ls_R_factor_all 0.0793
_refine_ls_R_factor_gt 0.0791
_refine_ls_shift/su_max 0.000
_refine_ls_shift/su_mean 0.000
_refine_ls_structure_factor_coef Fsqd
_refine_ls_weighting_details 'calc w=1/[\s^2^(Fo^2^)+(0.1461P)^2^+85.3352P] where P=(Fo^2^+2Fc^2^)/3'
_refine_ls_weighting_scheme calc
_refine_ls_wR_factor_gt 0.2230
_refine_ls_wR_factor_ref 0.2231
_reflns_number_gt 2396
_reflns_number_total 2403
_reflns_threshold_expression >2sigma(I)
_cod_data_source_file ja037227psi20030927_031934_02.cif
_cod_data_source_block 1_Neutron
_cod_depositor_comments
;
 Adding quotes around the values of the _atom_type_scat_source data item.

 Antanas Vaitkus,
 2018-08-07
;
_cod_database_code 4114386

loop_
_symmetry_equiv_pos_as_xyz
'x, y, z'
'-x+1/2, y+1/2, -z+1/2'
'-x, -y, -z'
'x-1/2, -y-1/2, z-1/2'

loop_
_atom_site_label
_atom_site_type_symbol
_atom_site_fract_x
_atom_site_fract_y
_atom_site_fract_z
_atom_site_U_iso_or_equiv
_atom_site_adp_type
_atom_site_occupancy
_atom_site_symmetry_multiplicity
_atom_site_calc_flag
O1 O 1.2754(8) 0.0518(3) 0.0633(4) 0.0100(7) Uani 1 1 d
H1 H 1.2905(17) 0.0022(7) 0.0806(11) 0.0228(19) Uani 1 1 d
C1 C 1.1360(5) 0.0830(2) 0.1393(3) 0.0066(5) Uani 1 1 d
C2 C 1.0112(6) 0.0463(2) 0.2240(3) 0.0071(5) Uani 1 1 d
C3 C 0.8633(6) 0.0821(2) 0.2950(3) 0.0070(5) Uani 1 1 d
C4 C 0.8409(6) 0.1544(2) 0.2864(3) 0.0069(6) Uani 1 1 d
C5 C 0.9693(6) 0.1901(2) 0.2039(3) 0.0065(5) Uani 1 1 d
C6 C 1.1166(6) 0.1550(2) 0.1310(3) 0.0070(6) Uani 1 1 d
H2 H 1.026(2) -0.0086(6) 0.2316(12) 0.024(2) Uani 1 1 d
H3 H 0.7683(17) 0.0528(6) 0.3598(10) 0.0225(19) Uani 1 1 d
H5 H 0.959(2) 0.2461(7) 0.1954(12) 0.026(2) Uani 1 1 d
H6 H 1.2169(18) 0.1836(6) 0.0679(9) 0.0214(18) Uani 1 1 d
C7 C 0.6759(6) 0.1922(2) 0.3592(3) 0.0078(6) Uani 1 1 d
H7A H 0.7290(18) 0.2479(6) 0.3677(10) 0.0218(18) Uani 1 1 d
H7B H 0.5043(15) 0.1921(7) 0.2937(8) 0.0205(18) Uani 1 1 d
C8 C 0.6615(5) 0.1650(2) 0.5028(3) 0.0049(5) Uani 1 1 d
C9 C 0.4641(5) 0.1328(2) 0.5286(3) 0.0061(5) Uani 1 1 d
C10 C 0.4514(5) 0.1080(2) 0.6620(3) 0.0064(6) Uani 1 1 d
C11 C 0.6393(5) 0.1149(2) 0.7737(3) 0.0061(5) Uani 1 1 d
C12 C 0.8386(5) 0.1469(2) 0.7476(3) 0.0062(5) Uani 1 1 d
C13 C 0.8488(5) 0.1712(2) 0.6148(3) 0.0055(5) Uani 1 1 d
H9 H 0.3185(15) 0.1266(7) 0.4435(9) 0.024(2) Uani 1 1 d
H10 H 0.2981(15) 0.0820(7) 0.6801(9) 0.024(2) Uani 1 1 d
H12 H 0.9839(15) 0.1514(7) 0.8332(8) 0.024(2) Uani 1 1 d
H13 H 1.0031(14) 0.1955(7) 0.5967(11) 0.025(2) Uani 1 1 d
N1 N 0.6331(4) 0.08691(19) 0.9071(2) 0.0086(4) Uani 1 1 d
H1A H 0.4764(15) 0.0839(7) 0.9332(10) 0.0210(17) Uani 1 1 d
H1B H 0.7425(17) 0.1104(7) 0.9854(9) 0.026(2) Uani 1 1 d

loop_
_atom_site_aniso_label
_atom_site_aniso_U_11
_atom_site_aniso_U_22
_atom_site_aniso_U_33
_atom_site_aniso_U_23
_atom_site_aniso_U_13
_atom_site_aniso_U_12
O1 0.0119(15) 0.0082(19) 0.0124(12) 0.0014(16) 0.0082(11) -0.0001(15)
H1 0.020(4) 0.024(5) 0.026(4) -0.002(4) 0.009(3) -0.002(4)
C1 0.0059(9) 0.0080(17) 0.0061(7) 0.0003(11) 0.0018(6) 0.0002(11)
C2 0.0107(11) 0.0049(14) 0.0069(8) -0.0004(11) 0.0043(7) -0.0004(12)
C3 0.0080(10) 0.0065(16) 0.0077(8) 0.0009(11) 0.0042(7) -0.0003(11)
C4 0.0072(10) 0.0086(17) 0.0052(7) -0.0002(11) 0.0020(6) 0.0008(11)
C5 0.0104(11) 0.0042(14) 0.0058(8) 0.0018(11) 0.0034(7) 0.0000(12)
C6 0.0087(10) 0.0068(16) 0.0062(8) -0.0005(11) 0.0031(7) -0.0007(11)
H2 0.034(5) 0.011(4) 0.031(4) -0.003(4) 0.017(4) 0.007(4)
H3 0.027(4) 0.019(5) 0.027(4) 0.000(4) 0.016(3) -0.010(4)
H5 0.031(5) 0.016(5) 0.033(4) -0.002(4) 0.013(4) 0.006(4)
H6 0.028(4) 0.020(5) 0.020(3) 0.002(4) 0.013(3) -0.008(4)
C7 0.0074(10) 0.0100(17) 0.0061(8) -0.0012(12) 0.0015(7) 0.0018(12)
H7A 0.029(4) 0.015(4) 0.025(3) 0.001(4) 0.014(3) 0.000(4)
H7B 0.016(3) 0.030(6) 0.015(2) 0.004(4) 0.001(2) 0.004(4)
C8 0.0047(9) 0.0057(14) 0.0041(7) -0.0012(9) 0.0002(6) -0.0013(9)
C9 0.0054(9) 0.0072(15) 0.0054(7) 0.0014(10) 0.0002(6) -0.0008(10)
C10 0.0038(9) 0.0082(17) 0.0071(8) 0.0001(10) 0.0005(6) -0.0013(10)
C11 0.0055(10) 0.0075(16) 0.0057(7) -0.0025(11) 0.0020(6) -0.0028(11)
C12 0.0048(9) 0.0080(16) 0.0058(7) 0.0016(10) 0.0009(6) -0.0003(10)
C13 0.0059(9) 0.0051(14) 0.0054(7) 0.0016(10) 0.0010(6) -0.0001(10)
H9 0.015(3) 0.039(8) 0.015(2) 0.003(4) -0.002(2) -0.008(4)
H10 0.014(3) 0.037(6) 0.021(3) 0.007(4) 0.004(2) -0.007(4)
H12 0.018(3) 0.036(6) 0.013(2) 0.005(4) -0.007(2) -0.011(4)
H13 0.009(3) 0.035(7) 0.032(4) 0.016(5) 0.006(3) -0.004(3)
N1 0.0073(7) 0.0124(13) 0.0067(5) 0.0022(9) 0.0027(5) 0.0016(9)
H1A 0.016(3) 0.024(5) 0.024(3) 0.009(4) 0.009(2) 0.003(4)
H1B 0.026(4) 0.036(7) 0.014(2) 0.003(4) 0.000(2) -0.017(5)

loop_
_atom_type_symbol
_atom_type_description
_atom_type_scat_length_neutron
_atom_type_scat_source
C C 6.646 'International Tables Vol C Table 4.4.4.1'
H H -3.739 'International Tables Vol C Table 4.4.4.1'
N N 9.360 'International Tables Vol C Table 4.4.4.1'
O O 5.803 'International Tables Vol C Table 4.4.4.1'

loop_
_geom_angle_atom_site_label_1
_geom_angle_atom_site_label_2
_geom_angle_atom_site_label_3
_geom_angle
C1 O1 H1 113.0(7)
O1 C1 C6 117.7(4)
O1 C1 C2 122.9(4)
C6 C1 C2 119.4(3)
C3 C2 C1 119.6(4)
C3 C2 H2 120.4(6)
C1 C2 H2 120.0(6)
C2 C3 C4 121.6(3)
C2 C3 H3 118.4(8)
C4 C3 H3 120.0(7)
C5 C4 C3 118.0(3)
C5 C4 C7 120.8(4)
C3 C4 C7 121.2(3)
C4 C5 C6 121.2(4)
C4 C5 H5 120.6(6)
C6 C5 H5 118.2(6)
C1 C6 C5 120.3(3)
C1 C6 H6 119.5(7)
C5 C6 H6 120.3(7)
C4 C7 C8 115.2(3)
C4 C7 H7A 107.5(5)
C8 C7 H7A 109.4(6)
C4 C7 H7B 110.4(6)
C8 C7 H7B 108.8(5)
H7A C7 H7B 105.2(10)
C9 C8 C13 117.9(3)
C9 C8 C7 121.6(3)
C13 C8 C7 120.5(3)
C8 C9 C10 121.3(3)
C8 C9 H9 119.3(6)
C10 C9 H9 119.4(6)
C9 C10 C11 120.3(3)
C9 C10 H10 120.5(6)
C11 C10 H10 119.2(6)
C10 C11 C12 118.4(3)
C10 C11 N1 120.9(3)
C12 C11 N1 120.6(3)
C13 C12 C11 120.6(3)
C13 C12 H12 121.0(6)
C11 C12 H12 118.3(6)
C12 C13 C8 121.4(3)
C12 C13 H13 119.6(6)
C8 C13 H13 119.0(6)
C11 N1 H1A 116.1(6)
C11 N1 H1B 113.0(6)
H1A N1 H1B 109.1(9)

loop_
_geom_bond_atom_site_label_1
_geom_bond_atom_site_label_2
_geom_bond_distance
O1 C1 1.347(5)
O1 H1 0.969(15)
C1 C6 1.388(6)
C1 C2 1.395(5)
C2 C3 1.394(5)
C2 H2 1.060(12)
C3 C4 1.396(6)
C3 H3 1.078(9)
C4 C5 1.385(5)
C4 C7 1.497(5)
C5 C6 1.396(5)
C5 H5 1.081(14)
C6 H6 1.080(9)
C7 C8 1.499(4)
C7 H7A 1.115(13)
C7 H7B 1.087(9)
C8 C9 1.387(5)
C8 C13 1.394(4)
C9 C10 1.388(4)
C9 H9 1.075(9)
C10 C11 1.396(5)
C10 H10 1.079(10)
C11 C12 1.396(5)
C11 N1 1.403(4)
C12 C13 1.376(4)
C12 H12 1.073(8)
C13 H13 1.070(9)
N1 H1A 1.009(8)
N1 H1B 1.001(10)

loop_
_geom_torsion_atom_site_label_1
_geom_torsion_atom_site_label_2
_geom_torsion_atom_site_label_3
_geom_torsion_atom_site_label_4
_geom_torsion
O1 C1 C2 C3 -177.4(4)
C6 C1 C2 C3 2.1(5)
C1 C2 C3 C4 -1.7(5)
C2 C3 C4 C5 0.5(5)
C2 C3 C4 C7 178.0(3)
C3 C4 C5 C6 0.2(5)
C7 C4 C5 C6 -177.3(3)
O1 C1 C6 C5 178.0(4)
C2 C1 C6 C5 -1.5(5)
C4 C5 C6 C1 0.4(5)
C5 C4 C7 C8 -143.3(4)
C3 C4 C7 C8 39.3(5)
C4 C7 C8 C9 -112.5(4)
C4 C7 C8 C13 67.2(5)
C13 C8 C9 C10 0.6(6)
C7 C8 C9 C10 -179.7(4)
C8 C9 C10 C11 -0.1(6)
C9 C10 C11 C12 -0.3(6)
C9 C10 C11 N1 -176.7(4)
C10 C11 C12 C13 0.2(6)
N1 C11 C12 C13 176.6(4)
C11 C12 C13 C8 0.3(6)
C9 C8 C13 C12 -0.7(6)
C7 C8 C13 C12 179.6(4)

loop_
_cod_related_entry_id
_cod_related_entry_database
_cod_related_entry_code
1 ChemSpider 10756076
